data_4324772
loop_
_publ_author_name
'Susan M. Vickers'
'Peter D. Frischmann'
'Mark J. MacLachlan'

_publ_section_title
;
 Family of Cadmium Acetate Coordination Networks With Structurally Diverse
 [Cd4(OAc)9(\m3-OH)]2- Secondary Building Units
;
_journal_name_full 'Inorganic Chemistry'
_journal_page_first 2957
_journal_page_last 2965
_journal_paper_doi 10.1021/ic1023828
_journal_volume 50
_journal_year 2011
_chemical_formula_sum 'C18 H38 Cd5 O24'
_chemical_formula_weight 1200.48
_chemical_name_systematic
;

 ?

;
_space_group_IT_number 14
_symmetry_cell_setting monoclinic
_symmetry_space_group_name_Hall '-P 2yn'
_symmetry_space_group_name_H-M 'P 1 21/n 1'
_atom_sites_solution_hydrogens geom
_atom_sites_solution_primary direct
_atom_sites_solution_secondary difmap
_audit_creation_method SHELXL-97
_cell_angle_alpha 90.000(5)
_cell_angle_beta 93.224(5)
_cell_angle_gamma 90.000(5)
_cell_formula_units_Z 4
_cell_length_a 10.890(5)
_cell_length_b 15.645(5)
_cell_length_c 20.493(5)
_cell_measurement_reflns_used 9951
_cell_measurement_temperature 173(2)
_cell_measurement_theta_max 34.24
_cell_measurement_theta_min 2.88
_cell_volume 3486(2)
_computing_structure_refinement 'SHELXL-97 (Sheldrick, 1997)'
_diffrn_ambient_temperature 173(2)
_diffrn_measured_fraction_theta_full 0.944
_diffrn_measured_fraction_theta_max 0.944
_diffrn_measurement_device_type 'Bruker APEX DUO'
_diffrn_measurement_method 'area detector'
_diffrn_radiation_monochromator graphite
_diffrn_radiation_source 'fine-focus sealed tube'
_diffrn_radiation_type MoK\a
_diffrn_radiation_wavelength 0.71073
_diffrn_reflns_av_R_equivalents 0.0456
_diffrn_reflns_av_sigmaI/netI 0.0648
_diffrn_reflns_limit_h_max 7
_diffrn_reflns_limit_h_min -17
_diffrn_reflns_limit_k_max 23
_diffrn_reflns_limit_k_min -24
_diffrn_reflns_limit_l_max 32
_diffrn_reflns_limit_l_min -26
_diffrn_reflns_number 38513
_diffrn_reflns_theta_full 34.35
_diffrn_reflns_theta_max 34.35
_diffrn_reflns_theta_min 1.64
_exptl_absorpt_coefficient_mu 3.088
_exptl_absorpt_correction_T_max 0.892
_exptl_absorpt_correction_T_min 0.789
_exptl_absorpt_correction_type multi-scan
_exptl_crystal_colour colorless
_exptl_crystal_density_diffrn 2.287
_exptl_crystal_description rod
_exptl_crystal_F_000 2312
_exptl_crystal_size_max 0.10
_exptl_crystal_size_mid 0.05
_exptl_crystal_size_min 0.05
_refine_diff_density_max 2.688
_refine_diff_density_min -3.187
_refine_diff_density_rms 0.209
_refine_ls_extinction_method none
_refine_ls_goodness_of_fit_ref 1.012
_refine_ls_hydrogen_treatment mixed
_refine_ls_matrix_type full
_refine_ls_number_parameters 468
_refine_ls_number_reflns 13811
_refine_ls_number_restraints 0
_refine_ls_restrained_S_all 1.012
_refine_ls_R_factor_all 0.0728
_refine_ls_R_factor_gt 0.0404
_refine_ls_shift/su_max 2.983
_refine_ls_shift/su_mean 0.007
_refine_ls_structure_factor_coef Fsqd
_refine_ls_weighting_details 'calc w=1/[\s^2^(Fo^2^)+(0.0282P)^2^+4.3174P] where P=(Fo^2^+2Fc^2^)/3'
_refine_ls_weighting_scheme calc
_refine_ls_wR_factor_gt 0.0733
_refine_ls_wR_factor_ref 0.0822
_reflns_number_gt 9759
_reflns_number_total 13811
_reflns_threshold_expression >2sigma(I)
_cod_data_source_file ic1023828_si_002_4.cif
_cod_data_source_block Complex4
_cod_database_code 4324772

loop_
_symmetry_equiv_pos_as_xyz
'x, y, z'
'-x+1/2, y+1/2, -z+1/2'
'-x, -y, -z'
'x-1/2, -y-1/2, z-1/2'

loop_
_atom_site_label
_atom_site_type_symbol
_atom_site_fract_x
_atom_site_fract_y
_atom_site_fract_z
_atom_site_U_iso_or_equiv
_atom_site_adp_type
_atom_site_occupancy
_atom_site_symmetry_multiplicity
_atom_site_calc_flag
_atom_site_refinement_flags
C1 C 0.3957(4) -0.0792(3) 0.8000(2) 0.0240(9) Uani 1 1 d .
H1A H 0.4590 -0.1202 0.7926 0.036 Uiso 1 1 calc R
H1B H 0.3306 -0.0849 0.7667 0.036 Uiso 1 1 calc R
H1C H 0.3638 -0.0892 0.8421 0.036 Uiso 1 1 calc R
C2 C 0.4483(3) 0.0092(3) 0.79799(18) 0.0164(7) Uani 1 1 d .
C3 C 0.8182(4) -0.0755(2) 0.5926(2) 0.0193(8) Uani 1 1 d .
H3A H 0.8310 -0.0694 0.5469 0.029 Uiso 1 1 calc R
H3B H 0.7510 -0.1140 0.5982 0.029 Uiso 1 1 calc R
H3C H 0.8914 -0.0978 0.6147 0.029 Uiso 1 1 calc R
C4 C 0.7885(3) 0.0105(2) 0.62097(19) 0.0137(7) Uani 1 1 d .
C5 C 0.9646(4) -0.0664(3) 0.9081(2) 0.0245(9) Uani 1 1 d .
H5A H 0.9125 -0.1100 0.8887 0.037 Uiso 1 1 calc R
H5B H 0.9546 -0.0646 0.9543 0.037 Uiso 1 1 calc R
H5C H 1.0488 -0.0788 0.9002 0.037 Uiso 1 1 calc R
C6 C 0.9298(3) 0.0185(2) 0.87856(18) 0.0142(7) Uani 1 1 d .
C7 C 0.6487(4) 0.2083(3) 0.9928(2) 0.0298(10) Uani 1 1 d .
H7A H 0.7363 0.2009 0.9955 0.045 Uiso 1 1 calc R
H7B H 0.6117 0.1665 1.0198 0.045 Uiso 1 1 calc R
H7C H 0.6288 0.2646 1.0078 0.045 Uiso 1 1 calc R
C8 C 0.6005(3) 0.1975(2) 0.92341(19) 0.0148(7) Uani 1 1 d .
C9 C 0.4127(4) 0.1387(3) 0.5648(2) 0.0215(8) Uani 1 1 d .
H9A H 0.4400 0.1625 0.5249 0.032 Uiso 1 1 calc R
H9B H 0.3312 0.1588 0.5718 0.032 Uiso 1 1 calc R
H9C H 0.4123 0.0775 0.5619 0.032 Uiso 1 1 calc R
C10 C 0.4989(3) 0.1662(2) 0.62118(19) 0.0140(7) Uani 1 1 d .
C11 C 1.1979(3) 0.1918(3) 0.6928(2) 0.0237(9) Uani 1 1 d .
H11A H 1.1980 0.1798 0.6469 0.035 Uiso 1 1 calc R
H11B H 1.2522 0.1529 0.7163 0.035 Uiso 1 1 calc R
H11C H 1.2251 0.2494 0.7008 0.035 Uiso 1 1 calc R
C12 C 1.0695(3) 0.1813(2) 0.71538(19) 0.0126(6) Uani 1 1 d .
C13 C 0.4412(3) 0.4471(2) 0.7655(2) 0.0209(8) Uani 1 1 d .
H13A H 0.3577 0.4406 0.7774 0.031 Uiso 1 1 calc R
H13B H 0.4421 0.4727 0.7229 0.031 Uiso 1 1 calc R
H13C H 0.4849 0.4830 0.7968 0.031 Uiso 1 1 calc R
C14 C 0.5020(3) 0.3609(2) 0.76437(17) 0.0124(6) Uani 1 1 d .
C15 C 0.8730(4) 0.4319(3) 0.5617(2) 0.0226(8) Uani 1 1 d .
H15A H 0.8649 0.4762 0.5936 0.034 Uiso 1 1 calc R
H15B H 0.8167 0.4423 0.5248 0.034 Uiso 1 1 calc R
H15C H 0.9556 0.4314 0.5476 0.034 Uiso 1 1 calc R
C16 C 0.8447(3) 0.3470(3) 0.59147(19) 0.0151(7) Uani 1 1 d .
C17 C 0.4955(4) -0.0670(3) 0.6227(2) 0.0192(8) Uani 1 1 d .
H17A H 0.4570 -0.0756 0.5799 0.029 Uiso 1 1 calc R
H17B H 0.5544 -0.0215 0.6212 0.029 Uiso 1 1 calc R
H17C H 0.4341 -0.0524 0.6526 0.029 Uiso 1 1 calc R
C18 C 0.5599(3) -0.1482(2) 0.64523(18) 0.0120(6) Uani 1 1 d .
O1 O 0.5625(2) 0.01994(16) 0.78709(13) 0.0152(5) Uani 1 1 d .
O2 O 0.3821(3) 0.07319(19) 0.80644(14) 0.0223(6) Uani 1 1 d .
O3 O 0.7679(2) 0.01957(17) 0.68028(13) 0.0159(5) Uani 1 1 d .
O4 O 0.7878(3) 0.07471(18) 0.58301(14) 0.0189(6) Uani 1 1 d .
O5 O 0.8417(2) 0.02463(17) 0.83539(13) 0.0152(5) Uani 1 1 d .
O6 O 0.9879(2) 0.08435(17) 0.89717(14) 0.0175(6) Uani 1 1 d .
O7 O 0.4880(2) 0.2049(2) 0.90856(15) 0.0239(7) Uani 1 1 d .
O8 O 0.6742(2) 0.1800(2) 0.88037(15) 0.0261(7) Uani 1 1 d .
O9 O 0.4766(2) 0.14121(18) 0.67723(13) 0.0161(5) Uani 1 1 d .
O10 O 0.5895(2) 0.21217(18) 0.60728(13) 0.0173(5) Uani 1 1 d .
O11 O 0.9880(2) 0.15748(19) 0.67296(14) 0.0193(6) Uani 1 1 d .
O12 O 1.0523(2) 0.19469(18) 0.77469(13) 0.0159(5) Uani 1 1 d .
O13 O 0.4381(2) 0.29635(17) 0.77844(14) 0.0187(6) Uani 1 1 d .
O14 O 0.6117(2) 0.35327(17) 0.74984(14) 0.0164(5) Uani 1 1 d .
O15 O 0.8502(2) 0.27944(18) 0.55741(13) 0.0167(5) Uani 1 1 d .
O16 O 0.8181(2) 0.34179(17) 0.65056(13) 0.0145(5) Uani 1 1 d .
O17 O 0.9452(2) 0.28803(17) 0.89286(13) 0.0140(5) Uani 1 1 d .
O18 O 0.6172(2) -0.15252(17) 0.69979(13) 0.0149(5) Uani 1 1 d .
O19 O 0.7332(3) 0.1936(3) 0.75149(17) 0.0301(8) Uani 1 1 d .
O20 O 0.2447(3) 0.10659(19) 0.91297(15) 0.0176(6) Uani 1 1 d .
O21 O 0.2335(3) 0.2893(2) 0.84592(14) 0.0165(6) Uani 1 1 d .
O22 O 0.3756(3) 0.3831(2) 0.96983(16) 0.0219(6) Uani 1 1 d .
O23 O 0.1238(3) 0.2547(3) 0.98301(16) 0.0308(8) Uani 1 1 d .
O24 O 0.4177(3) 0.5550(2) 0.92769(19) 0.0317(8) Uani 1 1 d .
Cd1 Cd 0.72545(2) -0.062425(17) 0.767942(13) 0.01161(5) Uani 1 1 d .
Cd2 Cd 0.78470(2) 0.189571(19) 0.650266(14) 0.01615(6) Uani 1 1 d .
Cd3 Cd 0.54430(2) 0.17175(2) 0.782757(14) 0.01764(6) Uani 1 1 d .
Cd4 Cd 0.87377(2) 0.179343(17) 0.829636(13) 0.01095(5) Uani 1 1 d .
Cd5 Cd 0.30910(2) 0.242929(18) 0.946501(13) 0.01303(5) Uani 1 1 d .
H19 H 0.744(4) 0.150(3) 0.743(2) 0.000(11) Uiso 1 1 d .
H20A H 0.170(4) 0.106(3) 0.908(2) 0.018(12) Uiso 1 1 d .
H20B H 0.263(4) 0.094(3) 0.881(2) 0.016(13) Uiso 1 1 d .
H21A H 0.183(4) 0.260(3) 0.826(2) 0.022(13) Uiso 1 1 d .
H21B H 0.288(5) 0.292(3) 0.826(2) 0.025(14) Uiso 1 1 d .
H22A H 0.339(5) 0.399(4) 1.002(3) 0.040(16) Uiso 1 1 d .
H22B H 0.372(6) 0.427(5) 0.951(3) 0.07(2) Uiso 1 1 d .
H23A H 0.066(5) 0.267(4) 0.959(3) 0.043(17) Uiso 1 1 d .
H23B H 0.110(5) 0.269(3) 1.023(3) 0.033(15) Uiso 1 1 d .
H24A H 0.444(6) 0.588(4) 0.899(3) 0.06(2) Uiso 1 1 d .
H24B H 0.440(4) 0.604(3) 0.953(2) 0.018(12) Uiso 1 1 d .

loop_
_atom_site_aniso_label
_atom_site_aniso_U_11
_atom_site_aniso_U_22
_atom_site_aniso_U_33
_atom_site_aniso_U_23
_atom_site_aniso_U_13
_atom_site_aniso_U_12
C1 0.0131(16) 0.030(2) 0.029(2) -0.0016(18) 0.0019(16) -0.0034(15)
C2 0.0147(16) 0.025(2) 0.0100(17) -0.0003(15) 0.0012(13) 0.0037(14)
C3 0.0239(19) 0.0154(19) 0.019(2) -0.0049(15) 0.0050(15) -0.0002(14)
C4 0.0102(14) 0.0133(17) 0.0175(19) 0.0010(14) -0.0006(13) -0.0011(12)
C5 0.025(2) 0.018(2) 0.029(2) 0.0056(18) -0.0107(17) -0.0017(15)
C6 0.0133(15) 0.0162(18) 0.0132(18) -0.0005(14) 0.0016(13) 0.0014(12)
C7 0.028(2) 0.045(3) 0.016(2) 0.000(2) -0.0044(17) -0.009(2)
C8 0.0125(15) 0.0179(18) 0.0138(18) -0.0030(14) 0.0001(13) -0.0006(12)
C9 0.0198(18) 0.028(2) 0.016(2) 0.0009(17) -0.0075(15) -0.0046(15)
C10 0.0096(14) 0.0162(18) 0.0165(18) -0.0036(14) 0.0023(13) 0.0013(12)
C11 0.0124(16) 0.040(3) 0.019(2) -0.0060(18) 0.0033(14) -0.0041(16)
C12 0.0088(14) 0.0108(16) 0.0186(18) 0.0011(14) 0.0026(12) 0.0007(11)
C13 0.0144(16) 0.0143(19) 0.035(2) -0.0031(16) 0.0043(16) 0.0027(13)
C14 0.0135(15) 0.0153(17) 0.0084(16) -0.0019(13) 0.0008(12) -0.0027(12)
C15 0.029(2) 0.023(2) 0.016(2) 0.0012(16) 0.0013(16) -0.0059(16)
C16 0.0097(15) 0.0224(19) 0.0130(18) -0.0036(14) -0.0002(13) -0.0029(12)
C17 0.0206(18) 0.0157(19) 0.021(2) 0.0015(16) -0.0050(15) -0.0014(14)
C18 0.0104(14) 0.0139(17) 0.0116(17) 0.0018(13) -0.0004(12) -0.0017(11)
O1 0.0145(12) 0.0111(12) 0.0198(14) -0.0018(10) -0.0017(10) 0.0015(9)
O2 0.0206(14) 0.0258(16) 0.0211(16) -0.0005(12) 0.0052(11) 0.0089(11)
O3 0.0177(12) 0.0166(13) 0.0138(13) -0.0008(10) 0.0039(10) -0.0010(10)
O4 0.0241(14) 0.0181(14) 0.0147(14) 0.0024(11) 0.0019(11) -0.0020(11)
O5 0.0158(12) 0.0150(13) 0.0140(13) -0.0037(10) -0.0047(10) 0.0009(9)
O6 0.0152(12) 0.0172(14) 0.0193(15) -0.0011(11) -0.0047(10) -0.0029(10)
O7 0.0111(12) 0.0375(18) 0.0234(16) -0.0058(13) 0.0036(11) 0.0029(11)
O8 0.0136(12) 0.0415(19) 0.0238(16) -0.0139(14) 0.0072(11) -0.0022(12)
O9 0.0156(12) 0.0210(14) 0.0116(13) -0.0017(11) -0.0012(10) -0.0022(10)
O10 0.0108(11) 0.0244(15) 0.0166(14) 0.0001(11) -0.0011(10) -0.0025(10)
O11 0.0117(12) 0.0280(16) 0.0180(15) -0.0073(12) -0.0015(10) 0.0007(10)
O12 0.0116(11) 0.0232(15) 0.0131(13) -0.0023(11) 0.0030(9) -0.0008(10)
O13 0.0183(13) 0.0148(13) 0.0236(15) -0.0005(11) 0.0064(11) -0.0048(10)
O14 0.0115(11) 0.0151(13) 0.0227(15) 0.0013(11) 0.0033(10) 0.0017(9)
O15 0.0151(12) 0.0211(14) 0.0137(13) -0.0057(11) 0.0005(10) -0.0001(10)
O16 0.0168(12) 0.0156(13) 0.0112(13) -0.0009(10) 0.0033(10) -0.0023(9)
O17 0.0148(12) 0.0153(13) 0.0115(13) 0.0017(10) -0.0016(9) 0.0001(9)
O18 0.0173(12) 0.0140(13) 0.0130(13) -0.0003(10) -0.0029(10) -0.0037(9)
O19 0.0182(15) 0.052(3) 0.0203(17) 0.0096(17) -0.0013(12) -0.0098(15)
O20 0.0139(13) 0.0232(15) 0.0158(15) -0.0030(12) 0.0010(11) 0.0001(10)
O21 0.0131(13) 0.0236(15) 0.0128(14) -0.0017(11) 0.0021(11) -0.0015(10)
O22 0.0327(17) 0.0194(16) 0.0141(15) -0.0008(12) 0.0065(12) -0.0016(12)
O23 0.0128(13) 0.069(3) 0.0103(15) -0.0054(16) -0.0009(11) 0.0122(14)
O24 0.0254(16) 0.040(2) 0.030(2) 0.0117(17) 0.0085(14) -0.0011(14)
Cd1 0.01007(10) 0.01351(12) 0.01109(12) -0.00103(10) -0.00069(8) -0.00118(8)
Cd2 0.01015(11) 0.02650(15) 0.01168(13) -0.00422(11) -0.00053(9) 0.00108(10)
Cd3 0.00970(11) 0.02562(15) 0.01742(14) -0.00741(12) -0.00086(9) 0.00366(10)
Cd4 0.00924(10) 0.01251(12) 0.01102(12) -0.00054(9) -0.00014(8) -0.00109(8)
Cd5 0.01038(11) 0.01821(13) 0.01053(12) -0.00033(10) 0.00079(9) 0.00092(9)

loop_
_atom_type_symbol
_atom_type_description
_atom_type_scat_dispersion_real
_atom_type_scat_dispersion_imag
_atom_type_scat_source
C C 0.0033 0.0016 'International Tables Vol C Tables 4.2.6.8 and 6.1.1.4'
H H 0.0000 0.0000 'International Tables Vol C Tables 4.2.6.8 and 6.1.1.4'
O O 0.0106 0.0060 'International Tables Vol C Tables 4.2.6.8 and 6.1.1.4'
Cd Cd -0.8075 1.2024 'International Tables Vol C Tables 4.2.6.8 and 6.1.1.4'

loop_
_geom_angle_atom_site_label_1
_geom_angle_atom_site_label_2
_geom_angle_atom_site_label_3
_geom_angle
_geom_angle_site_symmetry_1
_geom_angle_site_symmetry_3
C2 C1 H1A 109.5 . .
C2 C1 H1B 109.5 . .
H1A C1 H1B 109.5 . .
C2 C1 H1C 109.5 . .
H1A C1 H1C 109.5 . .
H1B C1 H1C 109.5 . .
O2 C2 O1 119.3(4) . .
O2 C2 C1 120.7(3) . .
O1 C2 C1 120.0(3) . .
C4 C3 H3A 109.5 . .
C4 C3 H3B 109.5 . .
H3A C3 H3B 109.5 . .
C4 C3 H3C 109.5 . .
H3A C3 H3C 109.5 . .
H3B C3 H3C 109.5 . .
O3 C4 O4 120.5(3) . .
O3 C4 C3 121.9(3) . .
O4 C4 C3 117.6(3) . .
C6 C5 H5A 109.5 . .
C6 C5 H5B 109.5 . .
H5A C5 H5B 109.5 . .
C6 C5 H5C 109.5 . .
H5A C5 H5C 109.5 . .
H5B C5 H5C 109.5 . .
O6 C6 O5 119.8(3) . .
O6 C6 C5 119.5(3) . .
O5 C6 C5 120.7(3) . .
C8 C7 H7A 109.5 . .
C8 C7 H7B 109.5 . .
H7A C7 H7B 109.5 . .
C8 C7 H7C 109.5 . .
H7A C7 H7C 109.5 . .
H7B C7 H7C 109.5 . .
O7 C8 O8 120.4(4) . .
O7 C8 C7 120.4(3) . .
O8 C8 C7 119.3(3) . .
C10 C9 H9A 109.5 . .
C10 C9 H9B 109.5 . .
H9A C9 H9B 109.5 . .
C10 C9 H9C 109.5 . .
H9A C9 H9C 109.5 . .
H9B C9 H9C 109.5 . .
O9 C10 O10 125.4(3) . .
O9 C10 C9 118.0(3) . .
O10 C10 C9 116.6(3) . .
C12 C11 H11A 109.5 . .
C12 C11 H11B 109.5 . .
H11A C11 H11B 109.5 . .
C12 C11 H11C 109.5 . .
H11A C11 H11C 109.5 . .
H11B C11 H11C 109.5 . .
O12 C12 O11 125.2(3) . .
O12 C12 C11 118.1(3) . .
O11 C12 C11 116.7(3) . .
C14 C13 H13A 109.5 . .
C14 C13 H13B 109.5 . .
H13A C13 H13B 109.5 . .
C14 C13 H13C 109.5 . .
H13A C13 H13C 109.5 . .
H13B C13 H13C 109.5 . .
O14 C14 O13 121.4(3) . .
O14 C14 C13 121.1(3) . .
O13 C14 C13 117.6(3) . .
C16 C15 H15A 109.5 . .
C16 C15 H15B 109.5 . .
H15A C15 H15B 109.5 . .
C16 C15 H15C 109.5 . .
H15A C15 H15C 109.5 . .
H15B C15 H15C 109.5 . .
O16 C16 O15 119.6(4) . .
O16 C16 C15 120.6(3) . .
O15 C16 C15 119.7(3) . .
C18 C17 H17A 109.5 . .
C18 C17 H17B 109.5 . .
H17A C17 H17B 109.5 . .
C18 C17 H17C 109.5 . .
H17A C17 H17C 109.5 . .
H17B C17 H17C 109.5 . .
O18 C18 O17 120.7(3) . 2_646
O18 C18 C17 121.2(3) . .
O17 C18 C17 118.0(3) 2_646 .
C2 O1 Cd1 137.4(3) . .
C2 O1 Cd3 93.3(2) . .
Cd1 O1 Cd3 129.06(11) . .
C2 O2 Cd3 92.9(2) . .
C4 O3 Cd1 139.0(2) . .
C4 O4 Cd2 104.7(2) . .
C6 O5 Cd1 138.6(2) . .
C6 O5 Cd4 90.2(2) . .
Cd1 O5 Cd4 129.68(12) . .
C6 O6 Cd4 95.7(2) . .
C8 O7 Cd5 143.8(3) . .
C8 O8 Cd3 103.2(2) . .
C8 O8 Cd4 155.8(3) . .
Cd3 O8 Cd4 98.14(11) . .
C10 O9 Cd3 137.0(2) . .
C10 O10 Cd2 123.1(2) . .
C12 O11 Cd2 135.1(2) . .
C12 O12 Cd4 128.9(2) . .
C14 O13 Cd3 114.1(2) . .
C14 O14 Cd1 138.7(2) . 2_656
C16 O15 Cd5 130.7(3) . 4_665
C16 O15 Cd2 91.4(2) . .
Cd5 O15 Cd2 127.82(12) 4_665 .
C16 O16 Cd1 135.9(2) . 2_656
C16 O16 Cd2 95.9(2) . .
Cd1 O16 Cd2 127.24(11) 2_656 .
C18 O17 Cd4 103.8(2) 2_656 .
C18 O18 Cd1 137.1(2) . .
Cd4 O19 Cd2 119.47(15) . .
Cd4 O19 Cd3 113.58(15) . .
Cd2 O19 Cd3 124.31(15) . .
Cd4 O19 H19 87(4) . .
Cd2 O19 H19 72(4) . .
Cd3 O19 H19 95(3) . .
Cd5 O20 H20A 109(3) . .
Cd5 O20 H20B 115(4) . .
H20A O20 H20B 101(5) . .
Cd5 O21 H21A 118(3) . .
Cd5 O21 H21B 104(4) . .
H21A O21 H21B 108(5) . .
Cd5 O22 H22A 107(4) . .
Cd5 O22 H22B 134(5) . .
H22A O22 H22B 97(6) . .
Cd5 O23 H23A 121(4) . .
Cd5 O23 H23B 123(3) . .
H23A O23 H23B 111(5) . .
H24A O24 H24B 79(5) . .
O1 Cd1 O14 178.98(10) . 2_646
O1 Cd1 O18 94.36(10) . .
O14 Cd1 O18 85.59(10) 2_646 .
O1 Cd1 O5 88.20(10) . .
O14 Cd1 O5 91.86(10) 2_646 .
O18 Cd1 O5 177.45(9) . .
O1 Cd1 O3 90.69(10) . .
O14 Cd1 O3 90.32(10) 2_646 .
O18 Cd1 O3 89.19(10) . .
O5 Cd1 O3 90.65(10) . .
O1 Cd1 O16 92.83(9) . 2_646
O14 Cd1 O16 86.16(9) 2_646 2_646
O18 Cd1 O16 85.49(10) . 2_646
O5 Cd1 O16 94.53(10) . 2_646
O3 Cd1 O16 173.82(10) . 2_646
O19 Cd2 O4 127.95(13) . .
O19 Cd2 O10 94.52(11) . .
O4 Cd2 O10 86.18(10) . .
O19 Cd2 O11 96.35(11) . .
O4 Cd2 O11 84.41(10) . .
O10 Cd2 O11 168.59(10) . .
O19 Cd2 O16 90.92(13) . .
O4 Cd2 O16 141.08(9) . .
O10 Cd2 O16 89.15(10) . .
O11 Cd2 O16 94.12(10) . .
O19 Cd2 O15 143.82(13) . .
O4 Cd2 O15 88.19(9) . .
O10 Cd2 O15 85.34(9) . .
O11 Cd2 O15 87.93(10) . .
O16 Cd2 O15 52.90(9) . .
O19 Cd2 H19 19.0(11) . .
O4 Cd2 H19 109.5(11) . .
O10 Cd2 H19 99.1(12) . .
O11 Cd2 H19 90.2(12) . .
O16 Cd2 H19 109.4(11) . .
O15 Cd2 H19 161.9(12) . .
O19 Cd3 O13 109.64(13) . .
O19 Cd3 O9 90.79(11) . .
O13 Cd3 O9 90.36(10) . .
O19 Cd3 O1 95.03(13) . .
O13 Cd3 O1 154.12(9) . .
O9 Cd3 O1 81.34(10) . .
O19 Cd3 O8 73.60(11) . .
O13 Cd3 O8 105.25(11) . .
O9 Cd3 O8 160.78(9) . .
O1 Cd3 O8 88.78(10) . .
O19 Cd3 O2 149.13(13) . .
O13 Cd3 O2 100.37(10) . .
O9 Cd3 O2 81.76(10) . .
O1 Cd3 O2 54.32(9) . .
O8 Cd3 O2 105.79(11) . .
O19 Cd4 O17 123.77(13) . .
O19 Cd4 O12 102.01(11) . .
O17 Cd4 O12 85.93(9) . .
O19 Cd4 O6 146.43(13) . .
O17 Cd4 O6 89.10(10) . .
O12 Cd4 O6 85.47(10) . .
O19 Cd4 O5 92.33(13) . .
O17 Cd4 O5 139.88(9) . .
O12 Cd4 O5 104.59(9) . .
O6 Cd4 O5 54.28(9) . .
O19 Cd4 O8 72.98(12) . .
O17 Cd4 O8 92.20(10) . .
O12 Cd4 O8 172.45(11) . .
O6 Cd4 O8 101.84(11) . .
O5 Cd4 O8 81.52(10) . .
O19 Cd4 H19 18.4(10) . .
O17 Cd4 H19 142.0(11) . .
O12 Cd4 H19 98.5(11) . .
O6 Cd4 H19 128.7(11) . .
O5 Cd4 H19 75.6(11) . .
O8 Cd4 H19 78.5(11) . .
O23 Cd5 O7 169.18(14) . .
O23 Cd5 O21 89.39(12) . .
O7 Cd5 O21 92.73(11) . .
O23 Cd5 O15 79.01(11) . 4_566
O7 Cd5 O15 100.27(10) . 4_566
O21 Cd5 O15 165.58(10) . 4_566
O23 Cd5 O20 84.87(13) . .
O7 Cd5 O20 84.68(11) . .
O21 Cd5 O20 86.42(11) . .
O15 Cd5 O20 100.88(10) 4_566 .
O23 Cd5 O22 97.52(13) . .
O7 Cd5 O22 93.14(12) . .
O21 Cd5 O22 88.79(12) . .
O15 Cd5 O22 84.32(11) 4_566 .
O20 Cd5 O22 174.63(11) . .

loop_
_geom_bond_atom_site_label_1
_geom_bond_atom_site_label_2
_geom_bond_distance
_geom_bond_site_symmetry_2
C1 C2 1.499(6) .
C1 H1A 0.9600 .
C1 H1B 0.9600 .
C1 H1C 0.9600 .
C2 O2 1.251(4) .
C2 O1 1.287(4) .
C3 C4 1.507(5) .
C3 H3A 0.9600 .
C3 H3B 0.9600 .
C3 H3C 0.9600 .
C4 O3 1.256(5) .
C4 O4 1.271(4) .
C5 C6 1.499(5) .
C5 H5A 0.9600 .
C5 H5B 0.9600 .
C5 H5C 0.9600 .
C6 O6 1.256(4) .
C6 O5 1.272(4) .
C7 C8 1.498(6) .
C7 H7A 0.9600 .
C7 H7B 0.9600 .
C7 H7C 0.9600 .
C8 O7 1.252(4) .
C8 O8 1.255(4) .
C9 C10 1.509(5) .
C9 H9A 0.9600 .
C9 H9B 0.9600 .
C9 H9C 0.9600 .
C10 O9 1.250(4) .
C10 O10 1.265(4) .
C11 C12 1.506(5) .
C11 H11A 0.9600 .
C11 H11B 0.9600 .
C11 H11C 0.9600 .
C12 O12 1.258(4) .
C12 O11 1.264(4) .
C13 C14 1.503(5) .
C13 H13A 0.9600 .
C13 H13B 0.9600 .
C13 H13C 0.9600 .
C14 O14 1.253(4) .
C14 O13 1.269(4) .
C15 C16 1.501(6) .
C15 H15A 0.9600 .
C15 H15B 0.9600 .
C15 H15C 0.9600 .
C16 O16 1.263(4) .
C16 O15 1.269(5) .
C17 C18 1.511(5) .
C17 H17A 0.9600 .
C17 H17B 0.9600 .
C17 H17C 0.9600 .
C18 O18 1.251(4) .
C18 O17 1.267(4) 2_646
O1 Cd1 2.245(3) .
O1 Cd3 2.385(3) .
O2 Cd3 2.414(3) .
O3 Cd1 2.276(3) .
O4 Cd2 2.266(3) .
O5 Cd1 2.274(3) .
O5 Cd4 2.449(3) .
O6 Cd4 2.340(3) .
O7 Cd5 2.219(3) .
O8 Cd3 2.388(3) .
O8 Cd4 2.461(3) .
O9 Cd3 2.295(3) .
O10 Cd2 2.283(3) .
O11 Cd2 2.292(3) .
O12 Cd4 2.313(3) .
O13 Cd3 2.266(3) .
O14 Cd1 2.256(3) 2_656
O15 Cd5 2.318(3) 4_665
O15 Cd2 2.502(3) .
O16 Cd1 2.313(3) 2_656
O16 Cd2 2.409(3) .
O17 C18 1.267(4) 2_656
O17 Cd4 2.250(3) .
O18 Cd1 2.268(3) .
O19 Cd4 2.164(3) .
O19 Cd2 2.180(3) .
O19 Cd3 2.215(3) .
O19 H19 0.71(4) .
O20 Cd5 2.336(3) .
O20 H20A 0.82(5) .
O20 H20B 0.73(5) .
O21 Cd5 2.294(3) .
O21 H21A 0.81(5) .
O21 H21B 0.73(5) .
O22 Cd5 2.350(3) .
O22 H22A 0.82(6) .
O22 H22B 0.79(7) .
O23 Cd5 2.199(3) .
O23 H23A 0.80(6) .
O23 H23B 0.87(5) .
O24 H24A 0.85(7) .
O24 H24B 0.95(5) .
Cd1 O14 2.256(3) 2_646
Cd1 O16 2.313(3) 2_646
Cd2 H19 2.08(4) .
Cd4 H19 2.25(4) .
Cd5 O15 2.318(3) 4_566

loop_
_geom_torsion_atom_site_label_1
_geom_torsion_atom_site_label_2
_geom_torsion_atom_site_label_3
_geom_torsion_atom_site_label_4
_geom_torsion
_geom_torsion_site_symmetry_1
_geom_torsion_site_symmetry_4
O2 C2 O1 Cd1 -179.5(3) . .
C1 C2 O1 Cd1 0.1(6) . .
O2 C2 O1 Cd3 -5.2(4) . .
C1 C2 O1 Cd3 174.5(3) . .
O1 C2 O2 Cd3 5.1(4) . .
C1 C2 O2 Cd3 -174.5(3) . .
O4 C4 O3 Cd1 167.4(2) . .
C3 C4 O3 Cd1 -14.3(6) . .
O3 C4 O4 Cd2 11.4(4) . .
C3 C4 O4 Cd2 -167.0(3) . .
O6 C6 O5 Cd1 165.8(2) . .
C5 C6 O5 Cd1 -14.9(6) . .
O6 C6 O5 Cd4 -0.2(3) . .
C5 C6 O5 Cd4 179.1(3) . .
O5 C6 O6 Cd4 0.2(4) . .
C5 C6 O6 Cd4 -179.1(3) . .
O8 C8 O7 Cd5 -172.3(3) . .
C7 C8 O7 Cd5 8.4(7) . .
O7 C8 O8 Cd3 0.9(4) . .
C7 C8 O8 Cd3 -179.8(3) . .
O7 C8 O8 Cd4 152.1(5) . .
C7 C8 O8 Cd4 -28.6(9) . .
O10 C10 O9 Cd3 12.6(6) . .
C9 C10 O9 Cd3 -168.5(3) . .
O9 C10 O10 Cd2 43.7(5) . .
C9 C10 O10 Cd2 -135.3(3) . .
O12 C12 O11 Cd2 39.7(6) . .
C11 C12 O11 Cd2 -142.2(3) . .
O11 C12 O12 Cd4 1.5(5) . .
C11 C12 O12 Cd4 -176.7(3) . .
O14 C14 O13 Cd3 4.8(5) . .
C13 C14 O13 Cd3 -175.5(3) . .
O13 C14 O14 Cd1 -171.3(3) . 2_656
C13 C14 O14 Cd1 8.9(6) . 2_656
O16 C16 O15 Cd5 149.1(3) . 4_665
C15 C16 O15 Cd5 -32.4(5) . 4_665
O16 C16 O15 Cd2 2.9(3) . .
C15 C16 O15 Cd2 -178.6(3) . .
O15 C16 O16 Cd1 -172.1(2) . 2_656
C15 C16 O16 Cd1 9.5(5) . 2_656
O15 C16 O16 Cd2 -3.1(3) . .
C15 C16 O16 Cd2 178.5(3) . .
O17 C18 O18 Cd1 148.5(3) 2_646 .
C17 C18 O18 Cd1 -31.3(5) . .
C2 O1 Cd1 O14 -45(6) . 2_646
Cd3 O1 Cd1 O14 142(6) . 2_646
C2 O1 Cd1 O18 41.6(4) . .
Cd3 O1 Cd1 O18 -131.10(15) . .
C2 O1 Cd1 O5 -138.5(4) . .
Cd3 O1 Cd1 O5 48.76(16) . .
C2 O1 Cd1 O3 130.9(4) . .
Cd3 O1 Cd1 O3 -41.87(16) . .
C2 O1 Cd1 O16 -44.1(4) . 2_646
Cd3 O1 Cd1 O16 143.21(15) . 2_646
C18 O18 Cd1 O1 64.7(3) . .
C18 O18 Cd1 O14 -116.3(3) . 2_646
C18 O18 Cd1 O5 -112(2) . .
C18 O18 Cd1 O3 -25.9(3) . .
C18 O18 Cd1 O16 157.2(3) . 2_646
C6 O5 Cd1 O1 141.6(4) . .
Cd4 O5 Cd1 O1 -56.67(15) . .
C6 O5 Cd1 O14 -37.4(4) . 2_646
Cd4 O5 Cd1 O14 124.34(15) . 2_646
C6 O5 Cd1 O18 -41(2) . .
Cd4 O5 Cd1 O18 120(2) . .
C6 O5 Cd1 O3 -127.7(4) . .
Cd4 O5 Cd1 O3 34.00(15) . .
C6 O5 Cd1 O16 48.9(4) . 2_646
Cd4 O5 Cd1 O16 -149.37(14) . 2_646
C4 O3 Cd1 O1 -128.8(4) . .
C4 O3 Cd1 O14 51.1(4) . 2_646
C4 O3 Cd1 O18 -34.5(4) . .
C4 O3 Cd1 O5 143.0(4) . .
C4 O3 Cd1 O16 -4.1(11) . 2_646
Cd4 O19 Cd2 O4 92.7(2) . .
Cd3 O19 Cd2 O4 -67.7(3) . .
Cd4 O19 Cd2 O10 -178.66(19) . .
Cd3 O19 Cd2 O10 21.0(2) . .
Cd4 O19 Cd2 O11 4.8(2) . .
Cd3 O19 Cd2 O11 -155.5(2) . .
Cd4 O19 Cd2 O16 -89.4(2) . .
Cd3 O19 Cd2 O16 110.2(2) . .
Cd4 O19 Cd2 O15 -90.4(3) . .
Cd3 O19 Cd2 O15 109.3(2) . .
C4 O4 Cd2 O19 -18.5(3) . .
C4 O4 Cd2 O10 -111.3(2) . .
C4 O4 Cd2 O11 75.2(2) . .
C4 O4 Cd2 O16 164.8(2) . .
C4 O4 Cd2 O15 163.3(2) . .
C10 O10 Cd2 O19 -54.4(3) . .
C10 O10 Cd2 O4 73.4(3) . .
C10 O10 Cd2 O11 107.9(5) . .
C10 O10 Cd2 O16 -145.3(3) . .
C10 O10 Cd2 O15 161.9(3) . .
C12 O11 Cd2 O19 -40.6(4) . .
C12 O11 Cd2 O4 -168.2(4) . .
C12 O11 Cd2 O10 157.2(5) . .
C12 O11 Cd2 O16 50.8(4) . .
C12 O11 Cd2 O15 103.4(4) . .
C16 O16 Cd2 O19 -177.6(2) . .
Cd1 O16 Cd2 O19 -7.19(16) 2_656 .
C16 O16 Cd2 O4 -0.2(3) . .
Cd1 O16 Cd2 O4 170.17(13) 2_656 .
C16 O16 Cd2 O10 -83.1(2) . .
Cd1 O16 Cd2 O10 87.31(15) 2_656 .
C16 O16 Cd2 O11 86.0(2) . .
Cd1 O16 Cd2 O11 -103.62(15) 2_656 .
C16 O16 Cd2 O15 1.70(19) . .
Cd1 O16 Cd2 O15 172.11(19) 2_656 .
C16 O15 Cd2 O19 -0.5(3) . .
Cd5 O15 Cd2 O19 -148.23(16) 4_665 .
C16 O15 Cd2 O4 177.1(2) . .
Cd5 O15 Cd2 O4 29.37(14) 4_665 .
C16 O15 Cd2 O10 90.8(2) . .
Cd5 O15 Cd2 O10 -56.95(14) 4_665 .
C16 O15 Cd2 O11 -98.4(2) . .
Cd5 O15 Cd2 O11 113.84(15) 4_665 .
C16 O15 Cd2 O16 -1.68(19) . .
Cd5 O15 Cd2 O16 -149.42(18) 4_665 .
Cd4 O19 Cd3 O13 111.85(18) . .
Cd2 O19 Cd3 O13 -86.8(2) . .
Cd4 O19 Cd3 O9 -157.49(19) . .
Cd2 O19 Cd3 O9 3.9(2) . .
Cd4 O19 Cd3 O1 -76.11(19) . .
Cd2 O19 Cd3 O1 85.3(2) . .
Cd4 O19 Cd3 O8 11.13(16) . .
Cd2 O19 Cd3 O8 172.5(3) . .
Cd4 O19 Cd3 O2 -82.3(3) . .
Cd2 O19 Cd3 O2 79.0(3) . .
C14 O13 Cd3 O19 -5.3(3) . .
C14 O13 Cd3 O9 -96.3(3) . .
C14 O13 Cd3 O1 -166.9(2) . .
C14 O13 Cd3 O8 72.3(3) . .
C14 O13 Cd3 O2 -178.0(2) . .
C10 O9 Cd3 O19 -35.4(4) . .
C10 O9 Cd3 O13 74.3(4) . .
C10 O9 Cd3 O1 -130.3(4) . .
C10 O9 Cd3 O8 -70.5(5) . .
C10 O9 Cd3 O2 174.7(4) . .
C2 O1 Cd3 O19 -173.2(2) . .
Cd1 O1 Cd3 O19 1.89(17) . .
C2 O1 Cd3 O13 -10.6(4) . .
Cd1 O1 Cd3 O13 164.49(17) . .
C2 O1 Cd3 O9 -83.2(2) . .
Cd1 O1 Cd3 O9 91.92(16) . .
C2 O1 Cd3 O8 113.4(2) . .
Cd1 O1 Cd3 O8 -71.54(16) . .
C2 O1 Cd3 O2 2.9(2) . .
Cd1 O1 Cd3 O2 178.0(2) . .
C8 O8 Cd3 O19 159.5(3) . .
Cd4 O8 Cd3 O19 -9.04(13) . .
C8 O8 Cd3 O13 53.0(3) . .
Cd4 O8 Cd3 O13 -115.47(11) . .
C8 O8 Cd3 O9 -163.7(3) . .
Cd4 O8 Cd3 O9 27.8(4) . .
C8 O8 Cd3 O1 -104.9(3) . .
Cd4 O8 Cd3 O1 86.56(11) . .
C8 O8 Cd3 O2 -52.7(3) . .
Cd4 O8 Cd3 O2 138.81(10) . .
C2 O2 Cd3 O19 4.7(4) . .
C2 O2 Cd3 O13 171.1(2) . .
C2 O2 Cd3 O9 82.3(2) . .
C2 O2 Cd3 O1 -3.0(2) . .
C2 O2 Cd3 O8 -79.6(2) . .
Cd2 O19 Cd4 O17 105.8(2) . .
Cd3 O19 Cd4 O17 -91.84(19) . .
Cd2 O19 Cd4 O12 12.7(2) . .
Cd3 O19 Cd4 O12 175.02(16) . .
Cd2 O19 Cd4 O6 -87.4(2) . .
Cd3 O19 Cd4 O6 75.0(3) . .
Cd2 O19 Cd4 O5 -92.8(2) . .
Cd3 O19 Cd4 O5 69.57(19) . .
Cd2 O19 Cd4 O8 -173.2(2) . .
Cd3 O19 Cd4 O8 -10.83(16) . .
C18 O17 Cd4 O19 -33.3(2) 2_656 .
C18 O17 Cd4 O12 68.5(2) 2_656 .
C18 O17 Cd4 O6 154.0(2) 2_656 .
C18 O17 Cd4 O5 176.37(19) 2_656 .
C18 O17 Cd4 O8 -104.2(2) 2_656 .
C12 O12 Cd4 O19 -24.8(3) . .
C12 O12 Cd4 O17 -148.5(3) . .
C12 O12 Cd4 O6 122.1(3) . .
C12 O12 Cd4 O5 70.9(3) . .
C12 O12 Cd4 O8 -72.6(8) . .
C6 O6 Cd4 O19 -6.8(3) . .
C6 O6 Cd4 O17 162.3(2) . .
C6 O6 Cd4 O12 -111.7(2) . .
C6 O6 Cd4 O5 -0.1(2) . .
C6 O6 Cd4 O8 70.2(2) . .
C6 O5 Cd4 O19 176.5(2) . .
Cd1 O5 Cd4 O19 8.43(17) . .
C6 O5 Cd4 O17 -27.8(3) . .
Cd1 O5 Cd4 O17 164.14(12) . .
C6 O5 Cd4 O12 73.4(2) . .
Cd1 O5 Cd4 O12 -94.61(15) . .
C6 O5 Cd4 O6 0.1(2) . .
Cd1 O5 Cd4 O6 -167.9(2) . .
C6 O5 Cd4 O8 -111.1(2) . .
Cd1 O5 Cd4 O8 80.84(15) . .
C8 O8 Cd4 O19 -142.5(7) . .
Cd3 O8 Cd4 O19 9.29(14) . .
C8 O8 Cd4 O17 -17.7(7) . .
Cd3 O8 Cd4 O17 134.03(11) . .
C8 O8 Cd4 O12 -93.2(10) . .
Cd3 O8 Cd4 O12 58.6(8) . .
C8 O8 Cd4 O6 71.8(7) . .
Cd3 O8 Cd4 O6 -136.42(11) . .
C8 O8 Cd4 O5 122.5(7) . .
Cd3 O8 Cd4 O5 -85.80(11) . .
C8 O7 Cd5 O23 -109.8(7) . .
C8 O7 Cd5 O21 149.1(5) . .
C8 O7 Cd5 O15 -24.6(5) . 4_566
C8 O7 Cd5 O20 -124.7(5) . .
C8 O7 Cd5 O22 60.2(5) . .
